data_4331167
loop_
_publ_author_name
'Ernesto Rufino-Felipe'
'Miguel-\'Angel Mu\~noz-Hern\'andez'
'Hugo F. Saucedo-Azpeitia'
'Sara A. Cortes-Llamas'

_publ_section_title
;
 Calix[4]arenes of Aluminum and Gallium with Benzimidazolyl Ligands:
 Steric Control of the Conformation via Substitution on the Ligand
;
_journal_name_full 'Inorganic Chemistry'
_journal_page_first 12834
_journal_page_last 12840
_journal_paper_doi 10.1021/ic301718m
_journal_volume 51
_journal_year 2012
_chemical_formula_sum 'C93 H139 Al4 N8'
_chemical_formula_weight 1477.04
_chemical_name_systematic
; 
 ? 
;
_space_group_IT_number 14
_symmetry_cell_setting monoclinic
_symmetry_space_group_name_Hall '-P 2yn'
_symmetry_space_group_name_H-M 'P 1 21/n 1'
_atom_sites_solution_hydrogens geom
_atom_sites_solution_primary direct
_atom_sites_solution_secondary difmap
_audit_creation_method SHELXL-97
_cell_angle_alpha 90.00
_cell_angle_beta 98.163(6)
_cell_angle_gamma 90.00
_cell_formula_units_Z 4
_cell_length_a 10.736(4)
_cell_length_b 24.312(9)
_cell_length_c 35.008(13)
_cell_measurement_temperature 100(2)
_cell_volume 9045(6)
_computing_cell_refinement 'Bruker SMART'
_computing_data_collection 'Bruker SMART'
_computing_data_reduction 'Bruker SHELXTL'
_computing_molecular_graphics 'Bruker SHELXTL'
_computing_publication_material 'Bruker SHELXTL'
_computing_structure_refinement 'SHELXL-97 (Sheldrick, 1997)'
_computing_structure_solution 'SHELXS-97 (Sheldrick, 1990)'
_diffrn_ambient_temperature 100(2)
_diffrn_measured_fraction_theta_full 0.952
_diffrn_measured_fraction_theta_max 0.952
_diffrn_measurement_device_type 'CCD area detector'
_diffrn_measurement_method 'phi and omega scans'
_diffrn_radiation_monochromator graphite
_diffrn_radiation_source 'fine-focus sealed tube'
_diffrn_radiation_type MoK\a
_diffrn_radiation_wavelength 0.71073
_diffrn_reflns_av_R_equivalents 0.2005
_diffrn_reflns_av_sigmaI/netI 0.1791
_diffrn_reflns_limit_h_max 12
_diffrn_reflns_limit_h_min -12
_diffrn_reflns_limit_k_max 28
_diffrn_reflns_limit_k_min -28
_diffrn_reflns_limit_l_max 40
_diffrn_reflns_limit_l_min -40
_diffrn_reflns_number 64122
_diffrn_reflns_theta_full 25.00
_diffrn_reflns_theta_max 25.00
_diffrn_reflns_theta_min 2.24
_exptl_absorpt_coefficient_mu 0.099
_exptl_absorpt_correction_T_max 0.9873
_exptl_absorpt_correction_T_min 0.9767
_exptl_crystal_colour colorless
_exptl_crystal_density_diffrn 1.085
_exptl_crystal_description rectangular
_exptl_crystal_F_000 3220
_exptl_crystal_size_max 0.24
_exptl_crystal_size_mid 0.19
_exptl_crystal_size_min 0.13
_refine_diff_density_max 1.643
_refine_diff_density_min -0.874
_refine_diff_density_rms 0.087
_refine_ls_extinction_method none
_refine_ls_goodness_of_fit_ref 1.086
_refine_ls_hydrogen_treatment constr
_refine_ls_matrix_type full
_refine_ls_number_parameters 958
_refine_ls_number_reflns 15159
_refine_ls_number_restraints 417
_refine_ls_restrained_S_all 1.113
_refine_ls_R_factor_all 0.1656
_refine_ls_R_factor_gt 0.0871
_refine_ls_shift/su_max 0.008
_refine_ls_shift/su_mean 0.000
_refine_ls_structure_factor_coef Fsqd
_refine_ls_weighting_details 'calc w=1/[\s^2^(Fo^2^)+(0.1000P)^2^+0.0000P] where P=(Fo^2^+2Fc^2^)/3'
_refine_ls_weighting_scheme calc
_refine_ls_wR_factor_gt 0.2123
_refine_ls_wR_factor_ref 0.2440
_reflns_number_gt 7502
_reflns_number_total 15159
_reflns_threshold_expression >2sigma(I)
_cod_data_source_file ic301718m_si_002_6.cif
_cod_data_source_block Complex_14
_cod_database_code 4331167

loop_
_symmetry_equiv_pos_as_xyz
'x, y, z'
'-x+1/2, y+1/2, -z+1/2'
'-x, -y, -z'
'x-1/2, -y-1/2, z-1/2'

loop_
_atom_site_label
_atom_site_type_symbol
_atom_site_fract_x
_atom_site_fract_y
_atom_site_fract_z
_atom_site_U_iso_or_equiv
_atom_site_adp_type
_atom_site_occupancy
_atom_site_symmetry_multiplicity
_atom_site_calc_flag
_atom_site_refinement_flags
Al1 Al 0.34014(13) 0.61508(6) 0.12631(4) 0.0238(4) Uani 1 1 d .
Al2 Al 0.37565(13) 0.79296(6) 0.24186(5) 0.0249(4) Uani 1 1 d .
Al3 Al 0.19090(12) 0.94752(6) 0.11484(4) 0.0222(4) Uani 1 1 d .
Al4 Al 0.14554(13) 0.76949(6) -0.00068(4) 0.0231(4) Uani 1 1 d .
N1 N 0.2876(3) 0.66334(16) 0.16557(11) 0.0188(9) Uani 1 1 d .
N2 N 0.3088(3) 0.72962(17) 0.21134(12) 0.0233(10) Uani 1 1 d .
N3 N 0.3742(3) 0.85041(16) 0.20335(12) 0.0240(10) Uani 1 1 d .
N4 N 0.3040(3) 0.90845(16) 0.15388(11) 0.0203(10) Uani 1 1 d .
N5 N 0.1124(3) 0.88755(16) 0.08277(11) 0.0189(9) Uani 1 1 d .
N6 N 0.0941(3) 0.82134(16) 0.03714(12) 0.0205(10) Uani 1 1 d .
N7 N 0.2570(3) 0.72041(16) 0.03239(12) 0.0223(10) Uani 1 1 d .
N8 N 0.3295(3) 0.66190(16) 0.08055(11) 0.0222(10) Uani 1 1 d .
C1 C 0.3410(4) 0.7110(2) 0.17793(15) 0.0246(12) Uani 1 1 d .
C2 C 0.2168(4) 0.6478(2) 0.19449(14) 0.0216(12) Uani 1 1 d .
C3 C 0.1450(4) 0.6005(2) 0.19875(15) 0.0249(12) Uani 1 1 d .
H3 H 0.1367 0.5726 0.1795 0.030 Uiso 1 1 calc R
C4 C 0.0866(4) 0.5950(2) 0.23119(15) 0.0227(12) Uani 1 1 d .
C5 C 0.1007(4) 0.6362(2) 0.25993(14) 0.0235(12) Uani 1 1 d .
C6 C 0.1716(4) 0.6827(2) 0.25595(15) 0.0248(12) Uani 1 1 d .
H6 H 0.1810 0.7104 0.2753 0.030 Uiso 1 1 calc R
C7 C 0.2292(4) 0.6881(2) 0.22275(15) 0.0220(12) Uani 1 1 d .
C8 C 0.0127(4) 0.5438(2) 0.23632(15) 0.0316(13) Uani 1 1 d .
H8A H 0.0113 0.5203 0.2135 0.047 Uiso 1 1 calc R
H8B H -0.0736 0.5538 0.2395 0.047 Uiso 1 1 calc R
H8C H 0.0520 0.5239 0.2592 0.047 Uiso 1 1 calc R
C9 C 0.0360(5) 0.6297(2) 0.29563(15) 0.0376(15) Uani 1 1 d .
H9A H 0.0596 0.6604 0.3134 0.056 Uiso 1 1 calc R
H9B H 0.0622 0.5949 0.3085 0.056 Uiso 1 1 calc R
H9C H -0.0554 0.6296 0.2880 0.056 Uiso 1 1 calc R
C10 C 0.4317(4) 0.7418(2) 0.15602(15) 0.0312(14) Uani 1 1 d .
H10A H 0.4764 0.7155 0.1416 0.047 Uiso 1 1 calc R
H10B H 0.4926 0.7620 0.1743 0.047 Uiso 1 1 calc R
H10C H 0.3846 0.7677 0.1380 0.047 Uiso 1 1 calc R
C11 C 0.2782(4) 0.8656(2) 0.17584(14) 0.0217(12) Uani 1 1 d .
C12 C 0.4705(4) 0.8886(2) 0.19919(14) 0.0203(12) Uani 1 1 d .
C13 C 0.4277(4) 0.9238(2) 0.16939(14) 0.0201(12) Uani 1 1 d .
C14 C 0.5904(4) 0.8952(2) 0.22014(15) 0.0264(13) Uani 1 1 d .
H14 H 0.6204 0.8706 0.2405 0.032 Uiso 1 1 calc R
C15 C 0.6639(4) 0.9378(2) 0.21068(15) 0.0261(13) Uani 1 1 d .
C16 C 0.6204(4) 0.9745(2) 0.18080(15) 0.0240(12) Uani 1 1 d .
C17 C 0.5012(4) 0.9683(2) 0.15994(15) 0.0242(12) Uani 1 1 d .
H17 H 0.4703 0.9933 0.1400 0.029 Uiso 1 1 calc R
C18 C 0.7947(4) 0.9448(2) 0.23366(17) 0.0394(15) Uani 1 1 d .
H18A H 0.8108 0.9149 0.2525 0.059 Uiso 1 1 calc R
H18B H 0.7995 0.9802 0.2472 0.059 Uiso 1 1 calc R
H18C H 0.8580 0.9438 0.2160 0.059 Uiso 1 1 calc R
C19 C 0.7021(4) 1.0223(2) 0.17130(16) 0.0338(14) Uani 1 1 d .
H19A H 0.7240 1.0452 0.1943 0.051 Uiso 1 1 calc R
H19B H 0.6559 1.0444 0.1506 0.051 Uiso 1 1 calc R
H19C H 0.7792 1.0080 0.1629 0.051 Uiso 1 1 calc R
C20 C 0.1527(4) 0.8373(2) 0.17033(15) 0.0290(13) Uani 1 1 d .
H20A H 0.0860 0.8645 0.1633 0.043 Uiso 1 1 calc R
H20B H 0.1397 0.8190 0.1944 0.043 Uiso 1 1 calc R
H20C H 0.1505 0.8099 0.1497 0.043 Uiso 1 1 calc R
C21 C 0.1715(4) 0.8525(2) 0.06162(14) 0.0208(12) Uani 1 1 d .
C22 C -0.0162(4) 0.8795(2) 0.07055(14) 0.0192(11) Uani 1 1 d .
C23 C -0.0286(4) 0.8384(2) 0.04188(14) 0.0201(12) Uani 1 1 d .
C24 C -0.1220(4) 0.9038(2) 0.08160(15) 0.0235(12) Uani 1 1 d .
H24 H -0.1136 0.9316 0.1008 0.028 Uiso 1 1 calc R
C25 C -0.2399(4) 0.8873(2) 0.06448(15) 0.0241(12) Uani 1 1 d .
C26 C -0.2523(4) 0.8469(2) 0.03490(15) 0.0229(12) Uani 1 1 d .
C27 C -0.1470(4) 0.8220(2) 0.02388(15) 0.0261(12) Uani 1 1 d .
H27 H -0.1552 0.7944 0.0045 0.031 Uiso 1 1 calc R
C28 C 0.3121(4) 0.8490(2) 0.06511(15) 0.0258(12) Uani 1 1 d .
H28A H 0.3366 0.8114 0.0594 0.039 Uiso 1 1 calc R
H28B H 0.3492 0.8587 0.0914 0.039 Uiso 1 1 calc R
H28C H 0.3423 0.8746 0.0468 0.039 Uiso 1 1 calc R
C29 C -0.3557(4) 0.9125(2) 0.07770(16) 0.0333(14) Uani 1 1 d .
H29A H -0.4009 0.8842 0.0902 0.050 Uiso 1 1 calc R
H29B H -0.4108 0.9273 0.0554 0.050 Uiso 1 1 calc R
H29C H -0.3302 0.9422 0.0961 0.050 Uiso 1 1 calc R
C30 C -0.3815(4) 0.8292(2) 0.01628(16) 0.0359(14) Uani 1 1 d .
H30A H -0.3735 0.8040 -0.0051 0.054 Uiso 1 1 calc R
H30B H -0.4300 0.8616 0.0064 0.054 Uiso 1 1 calc R
H30C H -0.4248 0.8105 0.0354 0.054 Uiso 1 1 calc R
C31 C 0.2366(4) 0.6960(2) 0.06526(14) 0.0210(12) Uani 1 1 d .
C32 C 0.3735(4) 0.6987(2) 0.02487(14) 0.0195(11) Uani 1 1 d .
C33 C 0.4175(4) 0.6631(2) 0.05439(14) 0.0198(11) Uani 1 1 d .
C34 C 0.4399(4) 0.7072(2) -0.00618(14) 0.0220(12) Uani 1 1 d .
H34 H 0.4085 0.7314 -0.0266 0.026 Uiso 1 1 calc R
C35 C 0.5535(4) 0.6792(2) -0.00650(15) 0.0230(12) Uani 1 1 d .
C36 C 0.5987(4) 0.6433(2) 0.02390(15) 0.0244(12) Uani 1 1 d .
C37 C 0.5301(4) 0.6344(2) 0.05464(15) 0.0257(12) Uani 1 1 d .
H37 H 0.5595 0.6097 0.0749 0.031 Uiso 1 1 calc R
C38 C 0.1208(4) 0.7049(2) 0.08345(15) 0.0322(14) Uani 1 1 d .
H38A H 0.1284 0.7395 0.0980 0.048 Uiso 1 1 calc R
H38B H 0.1103 0.6744 0.1010 0.048 Uiso 1 1 calc R
H38C H 0.0474 0.7067 0.0633 0.048 Uiso 1 1 calc R
C39 C 0.6265(4) 0.6879(2) -0.03934(15) 0.0314(14) Uani 1 1 d .
H39A H 0.7127 0.6990 -0.0293 0.047 Uiso 1 1 calc R
H39B H 0.5863 0.7168 -0.0563 0.047 Uiso 1 1 calc R
H39C H 0.6285 0.6536 -0.0539 0.047 Uiso 1 1 calc R
C40 C 0.7228(4) 0.6129(2) 0.02396(16) 0.0347(14) Uani 1 1 d .
H40A H 0.7184 0.5902 0.0007 0.052 Uiso 1 1 calc R
H40B H 0.7386 0.5894 0.0469 0.052 Uiso 1 1 calc R
H40C H 0.7913 0.6397 0.0243 0.052 Uiso 1 1 calc R
C41 C 0.5194(4) 0.6007(2) 0.14621(14) 0.0269(13) Uani 1 1 d .
H41A H 0.5457 0.5667 0.1340 0.032 Uiso 1 1 calc R
H41B H 0.5706 0.6313 0.1381 0.032 Uiso 1 1 calc R
C42 C 0.5494(5) 0.5943(2) 0.19055(15) 0.0308(13) Uani 1 1 d .
H42 H 0.5187 0.6281 0.2026 0.037 Uiso 1 1 calc R
C43 C 0.4811(5) 0.5455(3) 0.20447(18) 0.0512(19) Uani 1 1 d .
H43A H 0.5096 0.5117 0.1931 0.077 Uiso 1 1 calc R
H43B H 0.3903 0.5499 0.1966 0.077 Uiso 1 1 calc R
H43C H 0.4990 0.5433 0.2327 0.077 Uiso 1 1 calc R
C44 C 0.6897(5) 0.5896(3) 0.20381(17) 0.0409(15) Uani 1 1 d .
H44A H 0.7054 0.5875 0.2320 0.061 Uiso 1 1 calc R
H44B H 0.7325 0.6219 0.1951 0.061 Uiso 1 1 calc R
H44C H 0.7220 0.5563 0.1929 0.061 Uiso 1 1 calc R
C45 C 0.2143(5) 0.5565(2) 0.11150(16) 0.0398(15) Uani 1 1 d U
H45A H 0.2236 0.5281 0.1319 0.048 Uiso 1 1 calc R
H45B H 0.1292 0.5726 0.1104 0.048 Uiso 1 1 calc R
C46 C 0.2242(6) 0.5282(3) 0.0721(2) 0.071(2) Uani 1 1 d U
H46 H 0.2483 0.5595 0.0561 0.085 Uiso 1 1 calc R
C47 C 0.1109(8) 0.5099(4) 0.0507(3) 0.1093(16) Uani 1 1 d U
H47A H 0.1269 0.4974 0.0252 0.164 Uiso 1 1 calc R
H47B H 0.0501 0.5403 0.0476 0.164 Uiso 1 1 calc R
H47C H 0.0768 0.4795 0.0643 0.164 Uiso 1 1 calc R
C48 C 0.3250(8) 0.4955(4) 0.0744(3) 0.1093(16) Uani 1 1 d U
H48A H 0.3191 0.4608 0.0617 0.131 Uiso 1 1 calc R
H48B H 0.4025 0.5069 0.0887 0.131 Uiso 1 1 calc R
C49 C 0.5499(4) 0.7706(2) 0.26137(16) 0.0333(13) Uani 1 1 d U
H49A H 0.5982 0.7685 0.2393 0.040 Uiso 1 1 calc R
H49B H 0.5892 0.7994 0.2791 0.040 Uiso 1 1 calc R
C50 C 0.5606(5) 0.7151(2) 0.28265(18) 0.0428(15) Uani 1 1 d U
H50 H 0.5016 0.6885 0.2677 0.051 Uiso 1 1 calc R
C51 C 0.6937(5) 0.6912(3) 0.2865(2) 0.0546(18) Uani 1 1 d U
H51A H 0.7202 0.6886 0.2609 0.082 Uiso 1 1 calc R
H51B H 0.6943 0.6545 0.2981 0.082 Uiso 1 1 calc R
H51C H 0.7517 0.7153 0.3030 0.082 Uiso 1 1 calc R
C52 C 0.5218(7) 0.7219(3) 0.3228(2) 0.079(2) Uani 1 1 d U
H52A H 0.5387 0.6876 0.3374 0.119 Uiso 1 1 calc R
H52B H 0.4317 0.7304 0.3203 0.119 Uiso 1 1 calc R
H52C H 0.5700 0.7519 0.3365 0.119 Uiso 1 1 calc R
C53 C 0.2541(5) 0.8186(2) 0.27571(15) 0.0293(13) Uani 1 1 d .
H53A H 0.1680 0.8110 0.2626 0.035 Uiso 1 1 calc R
H53B H 0.2668 0.7965 0.2997 0.035 Uiso 1 1 calc R
C54 C 0.2621(6) 0.8799(2) 0.28690(18) 0.0513(18) Uani 1 1 d .
H54 H 0.2582 0.9016 0.2625 0.062 Uiso 1 1 calc R
C55 C 0.1551(7) 0.8985(3) 0.3070(2) 0.068(2) Uani 1 1 d .
H55A H 0.1584 0.8792 0.3316 0.103 Uiso 1 1 calc R
H55B H 0.0751 0.8904 0.2907 0.103 Uiso 1 1 calc R
H55C H 0.1617 0.9382 0.3117 0.103 Uiso 1 1 calc R
C56 C 0.3870(8) 0.8932(4) 0.3116(3) 0.1093(16) Uani 1 1 d .
H56A H 0.3900 0.9325 0.3180 0.164 Uiso 1 1 calc R
H56B H 0.4563 0.8841 0.2972 0.164 Uiso 1 1 calc R
H56C H 0.3951 0.8715 0.3354 0.164 Uiso 1 1 calc R
C57 C 0.0706(4) 0.9888(2) 0.14198(16) 0.0339(14) Uani 1 1 d U
H57A H 0.0140 1.0105 0.1229 0.041 Uiso 1 1 calc R
H57B H 0.0181 0.9622 0.1541 0.041 Uiso 1 1 calc R
C58 C 0.1364(6) 1.0284(3) 0.17376(18) 0.0506(16) Uani 1 1 d U
H58 H 0.2161 1.0412 0.1649 0.061 Uiso 1 1 calc R
C59 C 0.1744(5) 0.9966(3) 0.21211(18) 0.0513(18) Uani 1 1 d U
H59A H 0.2069 1.0226 0.2325 0.077 Uiso 1 1 calc R
H59B H 0.2396 0.9696 0.2087 0.077 Uiso 1 1 calc R
H59C H 0.1006 0.9777 0.2193 0.077 Uiso 1 1 calc R
C60 C 0.0619(8) 1.0782(4) 0.1796(2) 0.100(3) Uani 1 1 d U
H60A H 0.0406 1.0975 0.1550 0.150 Uiso 1 1 calc R
H60B H 0.1114 1.1025 0.1983 0.150 Uiso 1 1 calc R
H60C H -0.0155 1.0674 0.1895 0.150 Uiso 1 1 calc R
C61 C 0.2913(4) 0.9874(2) 0.08037(14) 0.0271(12) Uani 1 1 d U
H61A H 0.3102 1.0245 0.0913 0.033 Uiso 1 1 calc R
H61B H 0.3725 0.9679 0.0809 0.033 Uiso 1 1 calc R
C62 C 0.2325(5) 0.9942(2) 0.03802(15) 0.0309(13) Uani 1 1 d U
H62 H 0.2000 0.9575 0.0283 0.037 Uiso 1 1 calc R
C63 C 0.1223(5) 1.0343(3) 0.03388(18) 0.0483(17) Uani 1 1 d U
H63A H 0.1516 1.0704 0.0438 0.072 Uiso 1 1 calc R
H63B H 0.0575 1.0207 0.0486 0.072 Uiso 1 1 calc R
H63C H 0.0867 1.0375 0.0066 0.072 Uiso 1 1 calc R
C64 C 0.3282(6) 1.0133(3) 0.01291(19) 0.060(2) Uani 1 1 d U
H64A H 0.2883 1.0152 -0.0140 0.090 Uiso 1 1 calc R
H64B H 0.3985 0.9873 0.0151 0.090 Uiso 1 1 calc R
H64C H 0.3595 1.0498 0.0214 0.090 Uiso 1 1 calc R
C65 C 0.2402(4) 0.8160(2) -0.03290(15) 0.0276(12) Uani 1 1 d U
H65A H 0.3228 0.8250 -0.0178 0.033 Uiso 1 1 calc R
H65B H 0.2564 0.7943 -0.0556 0.033 Uiso 1 1 calc R
C66 C 0.1755(5) 0.8698(2) -0.04717(16) 0.0334(14) Uani 1 1 d U
H66 H 0.1546 0.8900 -0.0240 0.040 Uiso 1 1 calc R
C67 C 0.2580(6) 0.9075(3) -0.0678(2) 0.065(2) Uani 1 1 d U
H67A H 0.3384 0.9135 -0.0512 0.097 Uiso 1 1 calc R
H67B H 0.2153 0.9428 -0.0733 0.097 Uiso 1 1 calc R
H67C H 0.2732 0.8903 -0.0920 0.097 Uiso 1 1 calc R
C68 C 0.0519(6) 0.8587(3) -0.0735(2) 0.062(2) Uani 1 1 d .
H68A H 0.0125 0.8938 -0.0822 0.093 Uiso 1 1 calc R
H68B H -0.0048 0.8379 -0.0593 0.093 Uiso 1 1 calc R
H68C H 0.0688 0.8374 -0.0959 0.093 Uiso 1 1 calc R
C69 C 0.0028(5) 0.7232(2) -0.02453(16) 0.0349(14) Uani 1 1 d U
H69A H -0.0417 0.7096 -0.0035 0.042 Uiso 1 1 calc R
H69B H -0.0564 0.7474 -0.0410 0.042 Uiso 1 1 calc R
C70 C 0.0299(8) 0.6737(3) -0.0488(3) 0.088(3) Uani 1 1 d U
H70 H -0.0541 0.6621 -0.0625 0.105 Uiso 1 1 calc R
C71 C 0.1055(9) 0.6832(4) -0.0787(3) 0.117(4) Uani 1 1 d U
H71A H 0.0716 0.7145 -0.0945 0.176 Uiso 1 1 calc R
H71B H 0.1044 0.6503 -0.0950 0.176 Uiso 1 1 calc R
H71C H 0.1921 0.6912 -0.0671 0.176 Uiso 1 1 calc R
C72 C 0.0725(14) 0.6271(6) -0.0218(4) 0.217(7) Uani 1 1 d U
H72A H 0.0187 0.5950 -0.0286 0.325 Uiso 1 1 calc R
H72B H 0.0666 0.6382 0.0048 0.325 Uiso 1 1 calc R
H72C H 0.1599 0.6177 -0.0241 0.325 Uiso 1 1 calc R
C73 C 0.4818(5) 0.2432(3) 0.12972(18) 0.0484(16) Uani 1 1 d DU
C74 C 0.3512(5) 0.2476(3) 0.13080(17) 0.0462(15) Uani 1 1 d DU
H74 H 0.3201 0.2795 0.1420 0.055 Uiso 1 1 calc R
C75 C 0.2670(6) 0.2074(2) 0.11616(18) 0.0557(17) Uani 1 1 d DU
H75 H 0.1797 0.2121 0.1173 0.067 Uiso 1 1 calc R
C76 C 0.3093(5) 0.1601(3) 0.09978(19) 0.0611(18) Uani 1 1 d DU
H76 H 0.2519 0.1320 0.0900 0.073 Uiso 1 1 calc R
C77 C 0.4371(5) 0.1547(3) 0.09793(18) 0.0574(17) Uani 1 1 d DU
H77 H 0.4677 0.1227 0.0868 0.069 Uiso 1 1 calc R
C78 C 0.5199(6) 0.1957(3) 0.11226(17) 0.0480(16) Uani 1 1 d DU
H78 H 0.6066 0.1914 0.1101 0.058 Uiso 1 1 calc R
C79 C 0.5684(7) 0.2863(3) 0.1439(2) 0.081(2) Uani 1 1 d DU
H79A H 0.6501 0.2794 0.1353 0.121 Uiso 1 1 calc R
H79B H 0.5786 0.2870 0.1721 0.121 Uiso 1 1 calc R
H79C H 0.5355 0.3218 0.1337 0.121 Uiso 1 1 calc R
C80 C 0.6825(7) 0.4563(3) 0.0784(2) 0.070(2) Uani 1 1 d DU
C81 C 0.8003(6) 0.4796(3) 0.09012(19) 0.0637(18) Uani 1 1 d DU
H81 H 0.8428 0.4974 0.0715 0.076 Uiso 1 1 calc R
C82 C 0.8570(6) 0.4777(3) 0.12838(18) 0.0594(18) Uani 1 1 d DU
H82 H 0.9378 0.4936 0.1354 0.071 Uiso 1 1 calc R
C83 C 0.7972(5) 0.4528(3) 0.15634(18) 0.0510(16) Uani 1 1 d DU
H83 H 0.8360 0.4514 0.1825 0.061 Uiso 1 1 calc R
C84 C 0.6798(6) 0.4299(3) 0.1454(2) 0.0658(19) Uani 1 1 d DU
H84 H 0.6369 0.4126 0.1640 0.079 Uiso 1 1 calc R
C85 C 0.6241(7) 0.4321(3) 0.1069(2) 0.078(2) Uani 1 1 d DU
H85 H 0.5430 0.4164 0.1001 0.093 Uiso 1 1 calc R
C86 C 0.6267(9) 0.4580(4) 0.0386(2) 0.110(3) Uani 1 1 d DU
H86A H 0.6294 0.4213 0.0273 0.165 Uiso 1 1 calc R
H86B H 0.6736 0.4839 0.0246 0.165 Uiso 1 1 calc R
H86C H 0.5391 0.4702 0.0369 0.165 Uiso 1 1 calc R
C87 C 0.8581(6) 0.7643(3) 0.1883(2) 0.0669(19) Uani 1 1 d DU
C88 C 0.7790(6) 0.7970(3) 0.1613(2) 0.0645(19) Uani 1 1 d DU
H88 H 0.7517 0.8326 0.1676 0.077 Uiso 1 1 calc R
C89 C 0.7442(7) 0.7739(3) 0.1253(2) 0.077(2) Uani 1 1 d DU
H89 H 0.6912 0.7950 0.1068 0.093 Uiso 1 1 calc R
C90 C 0.7808(7) 0.7222(3) 0.1141(3) 0.092(2) Uani 1 1 d DU
H90 H 0.7540 0.7088 0.0888 0.110 Uiso 1 1 calc R
C91 C 0.8564(8) 0.6912(4) 0.1406(2) 0.1093(16) Uani 1 1 d DU
H91 H 0.8823 0.6554 0.1341 0.131 Uiso 1 1 calc R
C92 C 0.8953(5) 0.7134(3) 0.1776(2) 0.0554(17) Uani 1 1 d DU
H92 H 0.9495 0.6922 0.1957 0.066 Uiso 1 1 calc R
C93 C 0.8889(8) 0.7882(5) 0.2248(3) 0.135(4) Uani 1 1 d DU
H93A H 0.8131 0.7910 0.2373 0.203 Uiso 1 1 calc R
H93B H 0.9237 0.8251 0.2221 0.203 Uiso 1 1 calc R
H93C H 0.9515 0.7654 0.2406 0.203 Uiso 1 1 calc R

loop_
_atom_site_aniso_label
_atom_site_aniso_U_11
_atom_site_aniso_U_22
_atom_site_aniso_U_33
_atom_site_aniso_U_23
_atom_site_aniso_U_13
_atom_site_aniso_U_12
Al1 0.0258(8) 0.0256(9) 0.0211(10) 0.0006(7) 0.0073(7) 0.0018(7)
Al2 0.0281(8) 0.0236(9) 0.0227(10) -0.0005(7) 0.0032(7) -0.0032(7)
Al3 0.0194(7) 0.0221(9) 0.0251(10) -0.0008(7) 0.0032(6) -0.0008(6)
Al4 0.0229(7) 0.0246(9) 0.0227(10) 0.0001(7) 0.0062(7) 0.0048(6)
N1 0.022(2) 0.023(2) 0.012(2) -0.0015(19) 0.0028(17) -0.0030(17)
N2 0.023(2) 0.027(3) 0.020(3) 0.002(2) 0.0054(18) -0.0023(18)
N3 0.023(2) 0.022(2) 0.027(3) -0.002(2) 0.0046(19) -0.0023(18)
N4 0.0180(19) 0.021(2) 0.023(3) 0.002(2) 0.0051(18) -0.0036(17)
N5 0.0160(19) 0.021(2) 0.020(3) -0.0041(19) 0.0044(17) -0.0010(17)
N6 0.0149(19) 0.023(2) 0.024(3) 0.003(2) 0.0026(17) 0.0019(17)
N7 0.023(2) 0.024(2) 0.021(3) -0.002(2) 0.0060(18) 0.0005(18)
N8 0.022(2) 0.025(2) 0.019(3) 0.001(2) 0.0039(18) 0.0032(18)
C1 0.023(2) 0.025(3) 0.028(3) 0.005(3) 0.009(2) 0.000(2)
C2 0.019(2) 0.025(3) 0.021(3) 0.000(2) 0.004(2) 0.000(2)
C3 0.027(3) 0.023(3) 0.025(3) -0.007(2) 0.000(2) 0.000(2)
C4 0.018(2) 0.023(3) 0.027(3) 0.004(3) 0.003(2) 0.001(2)
C5 0.027(3) 0.028(3) 0.017(3) 0.005(2) 0.005(2) 0.002(2)
C6 0.029(3) 0.025(3) 0.021(3) -0.005(2) 0.004(2) -0.004(2)
C7 0.025(2) 0.016(3) 0.025(3) -0.001(2) 0.002(2) 0.001(2)
C8 0.035(3) 0.033(3) 0.028(4) 0.001(3) 0.007(3) -0.007(2)
C9 0.053(3) 0.032(3) 0.032(4) -0.001(3) 0.022(3) -0.004(3)
C10 0.032(3) 0.036(3) 0.028(4) 0.000(3) 0.012(2) -0.007(2)
C11 0.020(2) 0.023(3) 0.023(3) -0.002(2) 0.004(2) 0.001(2)
C12 0.021(2) 0.019(3) 0.022(3) -0.006(2) 0.005(2) -0.005(2)
C13 0.016(2) 0.024(3) 0.021(3) -0.007(2) 0.007(2) 0.001(2)
C14 0.022(3) 0.030(3) 0.026(3) -0.002(3) 0.001(2) 0.001(2)
C15 0.017(2) 0.027(3) 0.034(4) -0.006(3) 0.004(2) -0.002(2)
C16 0.022(3) 0.022(3) 0.030(3) -0.007(3) 0.011(2) -0.004(2)
C17 0.023(3) 0.022(3) 0.029(3) -0.006(2) 0.010(2) -0.005(2)
C18 0.033(3) 0.039(4) 0.044(4) 0.000(3) -0.002(3) -0.009(3)
C19 0.026(3) 0.035(4) 0.042(4) -0.002(3) 0.011(3) -0.008(2)
C20 0.024(3) 0.030(3) 0.033(4) 0.003(3) 0.004(2) -0.007(2)
C21 0.020(2) 0.022(3) 0.020(3) 0.003(2) 0.002(2) -0.002(2)
C22 0.023(2) 0.020(3) 0.015(3) 0.002(2) 0.005(2) 0.000(2)
C23 0.019(2) 0.027(3) 0.015(3) 0.003(2) 0.004(2) 0.003(2)
C24 0.025(3) 0.023(3) 0.024(3) -0.002(2) 0.007(2) 0.003(2)
C25 0.017(2) 0.031(3) 0.025(3) 0.007(3) 0.003(2) 0.001(2)
C26 0.018(2) 0.025(3) 0.026(3) 0.002(3) 0.007(2) -0.002(2)
C27 0.024(3) 0.026(3) 0.029(3) 0.000(3) 0.008(2) -0.004(2)
C28 0.019(2) 0.027(3) 0.032(3) 0.000(3) 0.006(2) 0.003(2)
C29 0.026(3) 0.042(4) 0.033(4) -0.007(3) 0.009(2) 0.003(2)
C30 0.021(3) 0.045(4) 0.041(4) -0.003(3) 0.004(2) -0.001(2)
C31 0.019(2) 0.024(3) 0.020(3) 0.001(2) 0.002(2) 0.001(2)
C32 0.022(2) 0.020(3) 0.016(3) -0.003(2) 0.002(2) 0.002(2)
C33 0.026(2) 0.020(3) 0.014(3) -0.005(2) 0.005(2) 0.000(2)
C34 0.026(2) 0.023(3) 0.017(3) 0.009(2) 0.004(2) 0.003(2)
C35 0.020(2) 0.023(3) 0.026(3) -0.001(3) 0.005(2) 0.001(2)
C36 0.019(2) 0.029(3) 0.025(3) -0.003(3) 0.000(2) 0.003(2)
C37 0.025(3) 0.028(3) 0.023(3) 0.002(3) 0.001(2) 0.004(2)
C38 0.024(3) 0.043(4) 0.032(4) 0.004(3) 0.011(2) 0.004(2)
C39 0.027(3) 0.036(3) 0.033(4) 0.005(3) 0.011(2) 0.009(2)
C40 0.028(3) 0.047(4) 0.031(4) 0.001(3) 0.009(2) 0.009(3)
C41 0.029(3) 0.028(3) 0.024(3) 0.000(3) 0.005(2) 0.001(2)
C42 0.036(3) 0.032(3) 0.025(4) 0.006(3) 0.009(3) 0.009(2)
C43 0.034(3) 0.078(5) 0.043(4) 0.033(4) 0.008(3) 0.013(3)
C44 0.038(3) 0.047(4) 0.038(4) 0.005(3) 0.008(3) -0.001(3)
C45 0.044(3) 0.038(3) 0.040(4) -0.011(3) 0.015(3) -0.008(3)
C46 0.054(4) 0.071(4) 0.095(5) -0.056(4) 0.038(4) -0.025(3)
C47 0.096(3) 0.119(4) 0.115(4) -0.036(3) 0.022(3) -0.011(3)
C48 0.096(3) 0.119(4) 0.115(4) -0.036(3) 0.022(3) -0.011(3)
C49 0.035(3) 0.029(3) 0.035(4) -0.001(3) 0.001(3) 0.000(2)
C50 0.048(3) 0.035(3) 0.043(4) 0.009(3) -0.003(3) 0.005(3)
C51 0.063(4) 0.038(4) 0.058(5) 0.006(3) -0.009(3) 0.017(3)
C52 0.097(5) 0.081(6) 0.065(5) 0.042(4) 0.032(4) 0.033(5)
C53 0.035(3) 0.029(3) 0.024(3) 0.001(3) 0.004(2) 0.000(2)
C54 0.095(5) 0.029(4) 0.035(4) 0.004(3) 0.028(4) 0.012(3)
C55 0.093(5) 0.055(5) 0.062(5) -0.016(4) 0.025(4) 0.019(4)
C56 0.096(3) 0.119(4) 0.115(4) -0.036(3) 0.022(3) -0.011(3)
C57 0.030(3) 0.031(3) 0.038(4) -0.004(3) -0.001(2) 0.007(2)
C58 0.067(4) 0.045(4) 0.036(4) -0.018(3) -0.005(3) 0.011(3)
C59 0.050(4) 0.061(5) 0.040(4) -0.018(4) -0.006(3) 0.015(3)
C60 0.136(7) 0.076(6) 0.081(6) -0.022(5) -0.012(6) 0.020(6)
C61 0.027(3) 0.026(3) 0.028(3) 0.001(3) 0.002(2) -0.002(2)
C62 0.036(3) 0.033(3) 0.023(3) 0.009(3) 0.001(2) -0.001(2)
C63 0.047(3) 0.047(4) 0.046(4) 0.006(3) -0.011(3) 0.005(3)
C64 0.052(4) 0.083(5) 0.045(5) 0.027(4) 0.006(3) -0.002(4)
C65 0.031(3) 0.028(3) 0.025(3) 0.001(3) 0.010(2) 0.004(2)
C66 0.044(3) 0.028(3) 0.032(4) 0.001(3) 0.015(3) 0.005(2)
C67 0.068(4) 0.052(4) 0.081(5) 0.036(4) 0.035(4) 0.018(4)
C68 0.070(4) 0.044(4) 0.064(5) 0.011(4) -0.019(4) 0.022(4)
C69 0.039(3) 0.029(3) 0.035(4) -0.007(3) 0.000(3) 0.001(3)
C70 0.101(6) 0.067(6) 0.088(7) -0.026(5) -0.012(5) 0.044(5)
C71 0.146(8) 0.123(9) 0.090(8) -0.065(7) 0.039(7) -0.005(7)
C72 0.238(16) 0.145(12) 0.247(17) -0.066(11) -0.032(13) 0.088(12)
C73 0.059(3) 0.047(4) 0.040(4) 0.012(3) 0.010(3) -0.002(3)
C74 0.064(4) 0.046(4) 0.032(4) 0.009(3) 0.016(3) 0.011(3)
C75 0.054(3) 0.060(4) 0.054(4) 0.007(4) 0.011(3) 0.006(3)
C76 0.062(4) 0.070(4) 0.049(4) -0.009(4) 0.000(3) 0.002(3)
C77 0.068(4) 0.066(4) 0.038(4) -0.011(3) 0.007(3) 0.012(3)
C78 0.054(3) 0.057(4) 0.035(4) 0.012(3) 0.014(3) 0.008(3)
C79 0.080(5) 0.061(5) 0.095(6) 0.020(5) -0.009(5) -0.015(4)
C80 0.103(5) 0.045(4) 0.052(4) 0.006(4) -0.021(4) -0.008(4)
C81 0.077(4) 0.060(4) 0.054(4) 0.005(4) 0.009(4) 0.016(4)
C82 0.054(4) 0.063(4) 0.060(4) 0.001(4) 0.002(3) 0.007(3)
C83 0.057(3) 0.050(4) 0.042(4) -0.007(3) -0.005(3) 0.002(3)
C84 0.070(4) 0.056(4) 0.067(5) 0.003(4) -0.005(4) -0.021(3)
C85 0.096(5) 0.056(4) 0.071(5) 0.004(4) -0.020(4) -0.031(4)
C86 0.180(9) 0.072(6) 0.059(6) 0.003(5) -0.045(6) -0.023(6)
C87 0.054(4) 0.070(5) 0.084(5) -0.011(4) 0.033(4) -0.016(3)
C88 0.059(4) 0.055(4) 0.085(5) 0.019(4) 0.030(4) 0.003(3)
C89 0.091(5) 0.062(5) 0.088(5) 0.014(4) 0.045(4) -0.006(4)
C90 0.085(5) 0.102(5) 0.096(5) -0.006(5) 0.038(4) -0.040(4)
C91 0.096(3) 0.119(4) 0.115(4) -0.036(3) 0.022(3) -0.011(3)
C92 0.038(3) 0.048(4) 0.087(5) -0.005(3) 0.030(3) -0.002(3)
C93 0.085(6) 0.163(10) 0.171(10) -0.023(8) 0.060(7) -0.037(6)

loop_
_atom_type_symbol
_atom_type_description
_atom_type_scat_dispersion_real
_atom_type_scat_dispersion_imag
_atom_type_scat_source
C C 0.0033 0.0016 'International Tables Vol C Tables 4.2.6.8 and 6.1.1.4'
H H 0.0000 0.0000 'International Tables Vol C Tables 4.2.6.8 and 6.1.1.4'
N N 0.0061 0.0033 'International Tables Vol C Tables 4.2.6.8 and 6.1.1.4'
Al Al 0.0645 0.0514 'International Tables Vol C Tables 4.2.6.8 and 6.1.1.4'

loop_
_geom_angle_atom_site_label_1
_geom_angle_atom_site_label_2
_geom_angle_atom_site_label_3
_geom_angle
N1 Al1 N8 103.77(18)
N1 Al1 C45 111.24(19)
N8 Al1 C45 104.2(2)
N1 Al1 C41 102.8(2)
N8 Al1 C41 109.37(19)
C45 Al1 C41 123.9(2)
N3 Al2 N2 102.79(18)
N3 Al2 C49 110.6(2)
N2 Al2 C49 103.2(2)
N3 Al2 C53 104.4(2)
N2 Al2 C53 110.66(19)
C49 Al2 C53 123.4(2)
N4 Al3 N5 102.41(18)
N4 Al3 C61 109.12(19)
N5 Al3 C61 104.0(2)
N4 Al3 C57 107.2(2)
N5 Al3 C57 113.28(19)
C61 Al3 C57 119.5(2)
N7 Al4 N6 101.55(17)
N7 Al4 C65 111.52(19)
N6 Al4 C65 103.5(2)
N7 Al4 C69 105.9(2)
N6 Al4 C69 111.89(19)
C65 Al4 C69 120.8(2)
C1 N1 C2 104.6(4)
C1 N1 Al1 126.6(3)
C2 N1 Al1 126.0(3)
C1 N2 C7 104.2(4)
C1 N2 Al2 128.5(3)
C7 N2 Al2 126.7(3)
C11 N3 C12 103.9(4)
C11 N3 Al2 128.3(3)
C12 N3 Al2 127.7(3)
C11 N4 C13 104.1(4)
C11 N4 Al3 128.4(3)
C13 N4 Al3 127.0(3)
C21 N5 C22 105.4(4)
C21 N5 Al3 126.1(3)
C22 N5 Al3 127.3(3)
C21 N6 C23 105.2(4)
C21 N6 Al4 125.8(3)
C23 N6 Al4 128.6(3)
C31 N7 C32 104.5(4)
C31 N7 Al4 128.3(3)
C32 N7 Al4 127.0(3)
C31 N8 C33 104.8(4)
C31 N8 Al1 129.6(3)
C33 N8 Al1 125.4(3)
N1 C1 N2 115.0(4)
N1 C1 C10 122.7(4)
N2 C1 C10 122.4(4)
C7 C2 N1 108.6(4)
C7 C2 C3 120.1(4)
N1 C2 C3 131.3(5)
C4 C3 C2 119.2(5)
C3 C4 C5 120.1(4)
C3 C4 C8 119.3(5)
C5 C4 C8 120.5(4)
C6 C5 C4 120.9(4)
C6 C5 C9 119.4(5)
C4 C5 C9 119.7(4)
C5 C6 C7 118.4(5)
C2 C7 C6 121.2(4)
C2 C7 N2 107.7(4)
C6 C7 N2 131.1(5)
N4 C11 N3 114.7(4)
N4 C11 C20 122.4(4)
N3 C11 C20 122.9(4)
C13 C12 C14 120.7(4)
C13 C12 N3 108.4(4)
C14 C12 N3 130.8(5)
C12 C13 C17 121.2(4)
C12 C13 N4 108.8(4)
C17 C13 N4 129.9(5)
C15 C14 C12 118.6(5)
C14 C15 C16 121.2(4)
C14 C15 C18 118.4(5)
C16 C15 C18 120.4(4)
C17 C16 C15 120.5(4)
C17 C16 C19 119.0(5)
C15 C16 C19 120.5(4)
C16 C17 C13 117.8(5)
N6 C21 N5 114.3(4)
N6 C21 C28 123.1(4)
N5 C21 C28 122.6(4)
C24 C22 N5 131.9(5)
C24 C22 C23 120.3(4)
N5 C22 C23 107.8(4)
C27 C23 C22 120.8(4)
C27 C23 N6 131.9(5)
C22 C23 N6 107.3(4)
C25 C24 C22 119.6(5)
C24 C25 C26 120.2(4)
C24 C25 C29 119.4(5)
C26 C25 C29 120.4(4)
C27 C26 C25 120.6(4)
C27 C26 C30 119.5(5)
C25 C26 C30 119.8(4)
C26 C27 C23 118.6(5)
N7 C31 N8 114.3(4)
N7 C31 C38 123.3(4)
N8 C31 C38 122.4(4)
C33 C32 C34 121.2(4)
C33 C32 N7 108.2(4)
C34 C32 N7 130.6(4)
C32 C33 C37 121.6(4)
C32 C33 N8 108.1(4)
C37 C33 N8 130.3(5)
C32 C34 C35 118.4(5)
C34 C35 C36 120.2(4)
C34 C35 C39 119.4(5)
C36 C35 C39 120.4(4)
C37 C36 C35 120.8(4)
C37 C36 C40 118.6(5)
C35 C36 C40 120.6(4)
C33 C37 C36 117.8(5)
C42 C41 Al1 115.1(3)
C43 C42 C44 110.4(4)
C43 C42 C41 111.2(5)
C44 C42 C41 111.8(4)
C46 C45 Al1 114.9(4)
C48 C46 C47 118.4(7)
C48 C46 C45 111.5(7)
C47 C46 C45 116.7(6)
C50 C49 Al2 114.3(4)
C51 C50 C52 109.4(5)
C51 C50 C49 112.4(5)
C52 C50 C49 109.8(5)
C54 C53 Al2 116.0(4)
C55 C54 C56 110.0(6)
C55 C54 C53 113.1(5)
C56 C54 C53 111.2(6)
C58 C57 Al3 113.2(4)
C60 C58 C59 111.6(6)
C60 C58 C57 113.8(5)
C59 C58 C57 110.2(5)
C62 C61 Al3 117.2(3)
C64 C62 C63 109.2(5)
C64 C62 C61 111.9(4)
C63 C62 C61 111.6(5)
C66 C65 Al4 115.4(3)
C67 C66 C68 109.5(5)
C67 C66 C65 113.6(4)
C68 C66 C65 111.2(5)
C70 C69 Al4 119.0(5)
C71 C70 C72 115.3(9)
C71 C70 C69 117.0(8)
C72 C70 C69 108.0(8)
C78 C73 C74 115.5(5)
C78 C73 C79 122.5(5)
C74 C73 C79 122.0(6)
C75 C74 C73 122.4(5)
C74 C75 C76 120.3(6)
C77 C76 C75 118.7(6)
C78 C77 C76 120.2(6)
C77 C78 C73 122.9(5)
C85 C80 C81 116.5(6)
C85 C80 C86 122.9(7)
C81 C80 C86 120.6(7)
C82 C81 C80 121.6(6)
C83 C82 C81 120.8(6)
C84 C83 C82 118.4(6)
C83 C84 C85 120.2(6)
C80 C85 C84 122.5(6)
C92 C87 C93 125.9(8)
C92 C87 C88 119.5(7)
C93 C87 C88 114.6(8)
C89 C88 C87 116.0(7)
C88 C89 C90 125.0(8)
C91 C90 C89 118.1(8)
C90 C91 C92 118.7(8)
C87 C92 C91 122.6(7)

loop_
_geom_bond_atom_site_label_1
_geom_bond_atom_site_label_2
_geom_bond_distance
Al1 N1 1.950(4)
Al1 N8 1.955(4)
Al1 C45 1.980(5)
Al1 C41 1.983(5)
Al2 N3 1.940(4)
Al2 N2 1.952(4)
Al2 C49 1.975(5)
Al2 C53 1.983(5)
Al3 N4 1.943(4)
Al3 N5 1.957(4)
Al3 C61 1.981(5)
Al3 C57 1.981(5)
Al4 N7 1.950(4)
Al4 N6 1.963(4)
Al4 C65 1.977(5)
Al4 C69 1.987(5)
N1 C1 1.337(6)
N1 C2 1.402(5)
N2 C1 1.345(6)
N2 C7 1.416(6)
N3 C11 1.358(6)
N3 C12 1.413(5)
N4 C11 1.346(6)
N4 C13 1.411(6)
N5 C21 1.345(6)
N5 C22 1.400(5)
N6 C21 1.341(6)
N6 C23 1.412(5)
N7 C31 1.340(6)
N7 C32 1.416(5)
N8 C31 1.347(6)
N8 C33 1.407(5)
C1 C10 1.520(6)
C2 C7 1.386(7)
C2 C3 1.405(6)
C3 C4 1.379(6)
C4 C5 1.413(7)
C4 C8 1.499(6)
C5 C6 1.381(7)
C5 C9 1.522(6)
C6 C7 1.398(6)
C11 C20 1.500(6)
C12 C13 1.376(7)
C12 C14 1.398(6)
C13 C17 1.407(6)
C14 C15 1.372(7)
C15 C16 1.404(7)
C15 C18 1.526(7)
C16 C17 1.389(7)
C16 C19 1.520(6)
C21 C28 1.500(6)
C22 C24 1.384(6)
C22 C23 1.409(7)
C23 C27 1.394(6)
C24 C25 1.381(6)
C25 C26 1.421(7)
C25 C29 1.515(6)
C26 C27 1.384(6)
C26 C30 1.508(6)
C31 C38 1.492(6)
C32 C33 1.379(7)
C32 C34 1.397(6)
C33 C37 1.395(6)
C34 C35 1.398(6)
C35 C36 1.409(7)
C35 C39 1.496(6)
C36 C37 1.404(6)
C36 C40 1.523(6)
C41 C42 1.548(7)
C42 C43 1.510(7)
C42 C44 1.516(7)
C45 C46 1.559(8)
C46 C48 1.336(10)
C46 C47 1.407(10)
C49 C50 1.537(7)
C50 C51 1.530(7)
C50 C52 1.533(8)
C53 C54 1.542(8)
C54 C55 1.499(8)
C54 C56 1.523(10)
C57 C58 1.563(8)
C58 C60 1.480(9)
C58 C59 1.552(9)
C61 C62 1.535(7)
C62 C64 1.517(7)
C62 C63 1.525(7)
C65 C66 1.530(7)
C66 C67 1.525(7)
C66 C68 1.528(8)
C69 C70 1.525(9)
C70 C71 1.431(11)
C70 C72 1.505(16)
C73 C78 1.394(8)
C73 C74 1.412(6)
C73 C79 1.442(6)
C74 C75 1.380(6)
C75 C76 1.390(6)
C76 C77 1.389(6)
C77 C78 1.383(6)
C80 C85 1.384(9)
C80 C81 1.394(6)
C80 C86 1.436(6)
C81 C82 1.391(6)
C82 C83 1.384(6)
C83 C84 1.382(6)
C84 C85 1.393(6)
C87 C92 1.370(9)
C87 C93 1.399(7)
C87 C88 1.422(6)
C88 C89 1.382(6)
C89 C90 1.391(6)
C90 C91 1.369(7)
C91 C92 1.411(7)

loop_
_geom_torsion_atom_site_label_1
_geom_torsion_atom_site_label_2
_geom_torsion_atom_site_label_3
_geom_torsion_atom_site_label_4
_geom_torsion
N8 Al1 N1 C1 -58.4(4)
C45 Al1 N1 C1 -169.9(4)
C41 Al1 N1 C1 55.5(4)
N8 Al1 N1 C2 143.8(4)
C45 Al1 N1 C2 32.3(4)
C41 Al1 N1 C2 -102.2(4)
N3 Al2 N2 C1 46.9(4)
C49 Al2 N2 C1 -68.3(5)
C53 Al2 N2 C1 157.8(4)
N3 Al2 N2 C7 -143.8(4)
C49 Al2 N2 C7 101.1(4)
C53 Al2 N2 C7 -32.8(4)
N2 Al2 N3 C11 49.9(4)
C49 Al2 N3 C11 159.5(4)
C53 Al2 N3 C11 -65.7(4)
N2 Al2 N3 C12 -134.9(4)
C49 Al2 N3 C12 -25.3(4)
C53 Al2 N3 C12 109.5(4)
N5 Al3 N4 C11 -50.3(4)
C61 Al3 N4 C11 -160.1(4)
C57 Al3 N4 C11 69.1(4)
N5 Al3 N4 C13 139.5(4)
C61 Al3 N4 C13 29.7(4)
C57 Al3 N4 C13 -101.0(4)
N4 Al3 N5 C21 -64.0(4)
C61 Al3 N5 C21 49.6(4)
C57 Al3 N5 C21 -179.1(4)
N4 Al3 N5 C22 130.8(4)
C61 Al3 N5 C22 -115.6(4)
C57 Al3 N5 C22 15.7(5)
N7 Al4 N6 C21 57.8(4)
C65 Al4 N6 C21 -58.0(4)
C69 Al4 N6 C21 170.4(4)
N7 Al4 N6 C23 -129.7(4)
C65 Al4 N6 C23 114.6(4)
C69 Al4 N6 C23 -17.1(5)
N6 Al4 N7 C31 48.0(4)
C65 Al4 N7 C31 157.8(4)
C69 Al4 N7 C31 -69.0(5)
N6 Al4 N7 C32 -138.4(4)
C65 Al4 N7 C32 -28.6(4)
C69 Al4 N7 C32 104.6(4)
N1 Al1 N8 C31 -46.7(5)
C45 Al1 N8 C31 69.8(5)
C41 Al1 N8 C31 -155.9(4)
N1 Al1 N8 C33 138.9(4)
C45 Al1 N8 C33 -104.6(4)
C41 Al1 N8 C33 29.7(4)
C2 N1 C1 N2 -2.5(5)
Al1 N1 C1 N2 -164.1(3)
C2 N1 C1 C10 177.3(4)
Al1 N1 C1 C10 15.8(7)
C7 N2 C1 N1 2.5(5)
Al2 N2 C1 N1 173.8(3)
C7 N2 C1 C10 -177.3(4)
Al2 N2 C1 C10 -6.1(7)
C1 N1 C2 C7 1.4(5)
Al1 N1 C2 C7 163.1(3)
C1 N1 C2 C3 -176.6(5)
Al1 N1 C2 C3 -14.9(7)
C7 C2 C3 C4 0.4(7)
N1 C2 C3 C4 178.2(5)
C2 C3 C4 C5 -0.8(7)
C2 C3 C4 C8 -178.4(4)
C3 C4 C5 C6 0.6(7)
C8 C4 C5 C6 178.1(4)
C3 C4 C5 C9 -179.9(5)
C8 C4 C5 C9 -2.4(7)
C4 C5 C6 C7 0.1(7)
C9 C5 C6 C7 -179.4(5)
N1 C2 C7 C6 -177.9(4)
C3 C2 C7 C6 0.3(7)
N1 C2 C7 N2 0.1(5)
C3 C2 C7 N2 178.3(4)
C5 C6 C7 C2 -0.5(7)
C5 C6 C7 N2 -178.0(5)
C1 N2 C7 C2 -1.5(5)
Al2 N2 C7 C2 -172.9(3)
C1 N2 C7 C6 176.3(5)
Al2 N2 C7 C6 4.9(7)
C13 N4 C11 N3 -2.0(5)
Al3 N4 C11 N3 -173.9(3)
C13 N4 C11 C20 177.7(4)
Al3 N4 C11 C20 5.8(7)
C12 N3 C11 N4 1.8(5)
Al2 N3 C11 N4 177.9(3)
C12 N3 C11 C20 -177.9(4)
Al2 N3 C11 C20 -1.8(7)
C11 N3 C12 C13 -0.8(5)
Al2 N3 C12 C13 -176.9(3)
C11 N3 C12 C14 177.6(5)
Al2 N3 C12 C14 1.5(7)
C14 C12 C13 C17 -2.2(7)
N3 C12 C13 C17 176.4(4)
C14 C12 C13 N4 -179.0(4)
N3 C12 C13 N4 -0.4(5)
C11 N4 C13 C12 1.4(5)
Al3 N4 C13 C12 173.4(3)
C11 N4 C13 C17 -175.0(5)
Al3 N4 C13 C17 -3.0(7)
C13 C12 C14 C15 0.8(7)
N3 C12 C14 C15 -177.4(5)
C12 C14 C15 C16 0.3(7)
C12 C14 C15 C18 179.9(4)
C14 C15 C16 C17 -0.2(7)
C18 C15 C16 C17 -179.8(5)
C14 C15 C16 C19 178.7(4)
C18 C15 C16 C19 -0.9(7)
C15 C16 C17 C13 -1.1(7)
C19 C16 C17 C13 -180.0(4)
C12 C13 C17 C16 2.3(7)
N4 C13 C17 C16 178.3(4)
C23 N6 C21 N5 1.5(5)
Al4 N6 C21 N5 175.5(3)
C23 N6 C21 C28 -178.2(4)
Al4 N6 C21 C28 -4.2(7)
C22 N5 C21 N6 -1.2(5)
Al3 N5 C21 N6 -169.1(3)
C22 N5 C21 C28 178.5(4)
Al3 N5 C21 C28 10.6(7)
C21 N5 C22 C24 -179.7(5)
Al3 N5 C22 C24 -12.0(8)
C21 N5 C22 C23 0.4(5)
Al3 N5 C22 C23 168.0(3)
C24 C22 C23 C27 0.8(7)
N5 C22 C23 C27 -179.2(4)
C24 C22 C23 N6 -179.5(4)
N5 C22 C23 N6 0.5(5)
C21 N6 C23 C27 178.5(5)
Al4 N6 C23 C27 4.8(8)
C21 N6 C23 C22 -1.2(5)
Al4 N6 C23 C22 -174.9(3)
N5 C22 C24 C25 -179.6(5)
C23 C22 C24 C25 0.3(7)
C22 C24 C25 C26 -1.9(7)
C22 C24 C25 C29 177.7(5)
C24 C25 C26 C27 2.4(7)
C29 C25 C26 C27 -177.2(5)
C24 C25 C26 C30 -179.8(5)
C29 C25 C26 C30 0.6(7)
C25 C26 C27 C23 -1.3(7)
C30 C26 C27 C23 -179.0(5)
C22 C23 C27 C26 -0.3(7)
N6 C23 C27 C26 -179.9(5)
C32 N7 C31 N8 2.0(6)
Al4 N7 C31 N8 176.7(3)
C32 N7 C31 C38 -177.5(5)
Al4 N7 C31 C38 -2.7(7)
C33 N8 C31 N7 -1.8(6)
Al1 N8 C31 N7 -177.1(3)
C33 N8 C31 C38 177.6(5)
Al1 N8 C31 C38 2.4(7)
C31 N7 C32 C33 -1.3(5)
Al4 N7 C32 C33 -176.1(3)
C31 N7 C32 C34 177.0(5)
Al4 N7 C32 C34 2.2(7)
C34 C32 C33 C37 0.3(7)
N7 C32 C33 C37 178.8(4)
C34 C32 C33 N8 -178.2(4)
N7 C32 C33 N8 0.3(5)
C31 N8 C33 C32 0.9(5)
Al1 N8 C33 C32 176.4(3)
C31 N8 C33 C37 -177.5(5)
Al1 N8 C33 C37 -2.0(7)
C33 C32 C34 C35 -0.7(7)
N7 C32 C34 C35 -178.9(5)
C32 C34 C35 C36 0.2(7)
C32 C34 C35 C39 -179.7(5)
C34 C35 C36 C37 0.8(7)
C39 C35 C36 C37 -179.3(5)
C34 C35 C36 C40 -179.6(5)
C39 C35 C36 C40 0.4(7)
C32 C33 C37 C36 0.7(7)
N8 C33 C37 C36 178.8(5)
C35 C36 C37 C33 -1.2(7)
C40 C36 C37 C33 179.1(5)
N1 Al1 C41 C42 37.5(4)
N8 Al1 C41 C42 147.3(4)
C45 Al1 C41 C42 -89.3(4)
Al1 C41 C42 C43 62.3(5)
Al1 C41 C42 C44 -173.8(4)
N1 Al1 C45 C46 161.1(5)
N8 Al1 C45 C46 49.9(5)
C41 Al1 C45 C46 -75.7(6)
Al1 C45 C46 C48 72.2(8)
Al1 C45 C46 C47 -147.5(7)
N3 Al2 C49 C50 -163.1(4)
N2 Al2 C49 C50 -53.8(4)
C53 Al2 C49 C50 72.4(5)
Al2 C49 C50 C51 162.8(4)
Al2 C49 C50 C52 -75.1(6)
N3 Al2 C53 C54 -43.3(5)
N2 Al2 C53 C54 -153.2(4)
C49 Al2 C53 C54 84.0(5)
Al2 C53 C54 C55 170.6(4)
Al2 C53 C54 C56 -65.0(6)
N4 Al3 C57 C58 56.1(4)
N5 Al3 C57 C58 168.3(4)
C61 Al3 C57 C58 -68.6(5)
Al3 C57 C58 C60 149.3(6)
Al3 C57 C58 C59 -84.5(5)
N4 Al3 C61 C62 148.0(4)
N5 Al3 C61 C62 39.2(4)
C57 Al3 C61 C62 -88.3(4)
Al3 C61 C62 C64 -167.0(4)
Al3 C61 C62 C63 70.3(5)
N7 Al4 C65 C66 -156.5(4)
N6 Al4 C65 C66 -48.1(4)
C69 Al4 C65 C66 78.1(5)
Al4 C65 C66 C67 173.1(4)
Al4 C65 C66 C68 -62.9(5)
N7 Al4 C69 C70 -58.9(6)
N6 Al4 C69 C70 -168.7(5)
C65 Al4 C69 C70 69.0(6)
Al4 C69 C70 C71 -51.3(9)
Al4 C69 C70 C72 80.7(10)
C78 C73 C74 C75 1.0(9)
C79 C73 C74 C75 177.8(6)
C73 C74 C75 C76 0.4(10)
C74 C75 C76 C77 -1.0(10)
C75 C76 C77 C78 0.1(10)
C76 C77 C78 C73 1.4(10)
C74 C73 C78 C77 -2.0(9)
C79 C73 C78 C77 -178.7(6)
C85 C80 C81 C82 1.3(11)
C86 C80 C81 C82 -179.0(7)
C80 C81 C82 C83 -0.7(11)
C81 C82 C83 C84 0.0(10)
C82 C83 C84 C85 0.0(10)
C81 C80 C85 C84 -1.3(12)
C86 C80 C85 C84 179.0(8)
C83 C84 C85 C80 0.6(12)
C92 C87 C88 C89 0.5(9)
C93 C87 C88 C89 -178.4(6)
C87 C88 C89 C90 -0.1(10)
C88 C89 C90 C91 0.5(12)
C89 C90 C91 C92 -1.1(12)
C93 C87 C92 C91 177.5(8)
C88 C87 C92 C91 -1.2(10)
C90 C91 C92 C87 1.5(11)
